data_7700909
loop_
_publ_author_name
'Vr\'ablov\'a, Anna'
'Tom\'as, Milagros'
'Falvello, Larry R.'
'Dlh\'a\<n, \<Lubor'
'Titi\<s, J\'an'
'\<Cern\'ak, Juraj'
'Bo\<ca, Roman'

_publ_section_title
;
 Slow magnetic relaxation in Ni-Ln (Ln = Ce, Gd, Dy) dinuclear complexes.
;
_journal_issue 37
_journal_name_full 'Dalton transactions (Cambridge, England : 2003)'
_journal_page_first 13943
_journal_page_last 13952
_journal_paper_doi 10.1039/c9dt02122a
_journal_volume 48
_journal_year 2019
_chemical_formula_moiety 'C18 H20 Cl3 Gd N2 Ni O5'
_chemical_formula_sum 'C18 H20 Cl3 Gd N2 Ni O5'
_chemical_formula_weight 666.67
_chemical_name_systematic {(3-methoxy-2-oxidobenzylidene)ethylenediamine}-nickel(II)-trichlorido-aqua-gadolinium(III)
_space_group_crystal_system monoclinic
_space_group_IT_number 14
_space_group_name_Hall '-P 2yn'
_space_group_name_H-M_alt 'P 1 21/n 1'
_symmetry_space_group_name_Hall '-P 2yn'
_symmetry_space_group_name_H-M 'P 1 21/n 1'
_atom_sites_solution_hydrogens mixed
_audit_creation_method SHELXL-2018/1
_audit_update_record
;
2019-05-16 deposited with the CCDC.    2019-08-19 downloaded from the CCDC.
;
_cell_angle_alpha 90
_cell_angle_beta 92.216(5)
_cell_angle_gamma 90
_cell_formula_units_Z 4
_cell_length_a 7.0236(3)
_cell_length_b 14.3753(9)
_cell_length_c 20.9662(13)
_cell_measurement_reflns_used 1050
_cell_measurement_temperature 295(2)
_cell_measurement_theta_max 24.2040
_cell_measurement_theta_min 3.4210
_cell_volume 2115.3(2)
_computing_cell_refinement 'CrysAlisPro 1.171.38.41r (Rigaku OD, 2015)'
_computing_data_collection 'CrysAlisPro 1.171.38.41r (Rigaku OD, 2015)'
_computing_data_reduction 'CrysAlisPro 1.171.38.41r (Rigaku OD, 2015)'
_computing_structure_refinement 'SHELXL-2018/1 (Sheldrick, 2018)'
_diffrn_ambient_temperature 295(2)
_diffrn_detector_area_resol_mean 16.0655
_diffrn_measured_fraction_theta_full 0.998
_diffrn_measured_fraction_theta_max 0.998
_diffrn_measurement_device_type 'Xcalibur, Sapphire3'
_diffrn_measurement_method '\w scans'
_diffrn_radiation_type MoK\a
_diffrn_radiation_wavelength 0.71073
_diffrn_reflns_av_R_equivalents 0.1086
_diffrn_reflns_av_unetI/netI 0.1548
_diffrn_reflns_Laue_measured_fraction_full 0.998
_diffrn_reflns_Laue_measured_fraction_max 0.998
_diffrn_reflns_limit_h_max 8
_diffrn_reflns_limit_h_min -8
_diffrn_reflns_limit_k_max 17
_diffrn_reflns_limit_k_min -10
_diffrn_reflns_limit_l_max 23
_diffrn_reflns_limit_l_min -24
_diffrn_reflns_number 9912
_diffrn_reflns_point_group_measured_fraction_full 0.998
_diffrn_reflns_point_group_measured_fraction_max 0.998
_diffrn_reflns_theta_full 24.997
_diffrn_reflns_theta_max 24.997
_diffrn_reflns_theta_min 3.230
_diffrn_source 'fine-focus sealed X-ray tube'
_exptl_absorpt_coefficient_mu 4.411
_exptl_absorpt_correction_T_max 1.00000
_exptl_absorpt_correction_T_min 0.76993
_exptl_absorpt_correction_type multi-scan
_exptl_absorpt_process_details
;
CrysAlisPro 1.171.38.41r (Rigaku Oxford Diffraction, 2015)
Empirical absorption correction using spherical harmonics,
 implemented in SCALE3 ABSPACK scaling algorithm.
;
_exptl_crystal_colour
;
pale pink
;
_exptl_crystal_density_diffrn 2.093
_exptl_crystal_description block
_exptl_crystal_F_000 1300
_exptl_crystal_preparation 'Magnetic properties'
_exptl_crystal_size_max 0.175
_exptl_crystal_size_mid 0.079
_exptl_crystal_size_min 0.034
_refine_diff_density_max 1.613
_refine_diff_density_min -1.148
_refine_diff_density_rms 0.190
_refine_ls_extinction_method none
_refine_ls_goodness_of_fit_ref 0.943
_refine_ls_hydrogen_treatment mixed
_refine_ls_matrix_type full
_refine_ls_number_parameters 277
_refine_ls_number_reflns 3716
_refine_ls_number_restraints 0
_refine_ls_restrained_S_all 0.943
_refine_ls_R_factor_all 0.1320
_refine_ls_R_factor_gt 0.0589
_refine_ls_shift/su_max 0.002
_refine_ls_shift/su_mean 0.000
_refine_ls_structure_factor_coef Fsqd
_refine_ls_weighting_details 'w=1/[\s^2^(Fo^2^)] where P=(Fo^2^+2Fc^2^)/3'
_refine_ls_weighting_scheme calc
_refine_ls_wR_factor_gt 0.0692
_refine_ls_wR_factor_ref 0.0864
_reflns_Friedel_coverage 0.000
_reflns_number_gt 2084
_reflns_number_total 3716
_reflns_threshold_expression 'I > 2\s(I)'
_cod_data_source_file c9dt02122a2.cif
_cod_data_source_block Ni-Gd_complex_2
_cod_depositor_comments 'Adding full bibliography for 7700908--7700910.cif.'
_cod_database_code 7700909
_shelx_shelxl_version_number 2018/1
_shelx_space_group_comment
;
The symmetry employed for this shelxl refinement is uniquely defined
by the following loop, which should always be used as a source of
symmetry information in preference to the above space-group names.
They are only intended as comments.
;
_shelx_estimated_absorpt_t_min 0.512
_shelx_estimated_absorpt_t_max 0.865

loop_
_space_group_symop_operation_xyz
'x, y, z'
'-x+1/2, y+1/2, -z+1/2'
'-x, -y, -z'
'x-1/2, -y-1/2, z-1/2'

loop_
_atom_site_label
_atom_site_type_symbol
_atom_site_fract_x
_atom_site_fract_y
_atom_site_fract_z
_atom_site_U_iso_or_equiv
_atom_site_adp_type
_atom_site_occupancy
_atom_site_site_symmetry_order
_atom_site_calc_flag
_atom_site_refinement_flags_posn
_atom_site_refinement_flags_adp
Gd1 Gd 0.48430(7) 0.25940(4) 0.59369(3) 0.02612(16) Uani 1 1 d . .
Ni1 Ni 0.49249(18) 0.23287(10) 0.75472(6) 0.0286(4) Uani 1 1 d . .
O1 O 0.6301(11) 0.4295(5) 0.6049(4) 0.033(2) Uani 1 1 d . .
O2 O 0.5325(10) 0.3273(5) 0.6974(3) 0.035(2) Uani 1 1 d . .
O3 O 0.5196(10) 0.1594(5) 0.6842(3) 0.031(2) Uani 1 1 d . .
O4 O 0.6266(11) 0.0907(4) 0.5776(3) 0.030(2) Uani 1 1 d . .
N1 N 0.4693(12) 0.3073(6) 0.8240(4) 0.035(3) Uani 1 1 d . .
N2 N 0.4386(13) 0.1363(7) 0.8076(4) 0.031(3) Uani 1 1 d . .
C1 C 0.7063(17) 0.4832(7) 0.5536(5) 0.042(3) Uani 1 1 d . .
H1A H 0.726981 0.443188 0.517844 0.063 Uiso 1 1 calc R U
H1B H 0.617572 0.531215 0.541060 0.063 Uiso 1 1 calc R U
H1C H 0.824935 0.510803 0.567759 0.063 Uiso 1 1 calc R U
C2 C 0.5911(16) 0.4760(7) 0.6607(6) 0.028(3) Uani 1 1 d . .
C3 C 0.5945(15) 0.5703(7) 0.6666(6) 0.033(3) Uani 1 1 d . .
H3 H 0.621745 0.608598 0.632344 0.040 Uiso 1 1 calc R U
C4 C 0.5543(17) 0.6076(8) 0.7275(6) 0.038(3) Uani 1 1 d . .
H4 H 0.559169 0.671770 0.733108 0.046 Uiso 1 1 calc R U
C5 C 0.5095(16) 0.5540(8) 0.7774(6) 0.042(3) Uani 1 1 d . .
H5 H 0.484584 0.580451 0.816691 0.051 Uiso 1 1 calc R U
C6 C 0.5010(17) 0.4555(7) 0.7687(6) 0.031(3) Uani 1 1 d . .
C7 C 0.5393(16) 0.4182(7) 0.7107(6) 0.027(3) Uani 1 1 d . .
C8 C 0.4688(16) 0.3974(9) 0.8234(6) 0.029(3) Uani 1 1 d . .
H8 H 0.450(14) 0.428(6) 0.860(5) 0.035 Uiso 1 1 d . U
C9 C 0.4567(17) 0.2592(8) 0.8833(5) 0.053(3) Uani 1 1 d . .
H9A H 0.377429 0.294169 0.911693 0.064 Uiso 1 1 calc R U
H9B H 0.582511 0.253043 0.903621 0.064 Uiso 1 1 calc R U
C10 C 0.3732(17) 0.1660(7) 0.8715(5) 0.043(3) Uani 1 1 d . .
H10A H 0.235228 0.168969 0.871286 0.052 Uiso 1 1 calc R U
H10B H 0.417101 0.122598 0.904227 0.052 Uiso 1 1 calc R U
C11 C 0.4405(18) 0.0485(9) 0.7934(7) 0.037(3) Uani 1 1 d . .
H11 H 0.418(14) 0.004(7) 0.825(5) 0.045 Uiso 1 1 d . U
C12 C 0.4884(15) 0.0097(7) 0.7337(6) 0.029(3) Uani 1 1 d . .
C13 C 0.4966(16) -0.0881(7) 0.7254(6) 0.037(4) Uani 1 1 d . .
H13 H 0.465311 -0.127625 0.758482 0.045 Uiso 1 1 calc R U
C14 C 0.5504(16) -0.1236(7) 0.6688(6) 0.036(3) Uani 1 1 d . .
H14 H 0.558806 -0.187841 0.664422 0.043 Uiso 1 1 calc R U
C15 C 0.5932(15) -0.0676(7) 0.6174(5) 0.033(3) Uani 1 1 d . .
H15 H 0.626948 -0.094111 0.579019 0.040 Uiso 1 1 calc R U
C16 C 0.5852(15) 0.0264(7) 0.6239(6) 0.027(3) Uani 1 1 d . .
C17 C 0.5302(14) 0.0655(7) 0.6823(6) 0.021(3) Uani 1 1 d . .
C18 C 0.7289(16) 0.0578(7) 0.5245(5) 0.039(3) Uani 1 1 d . .
H18A H 0.749353 0.108282 0.495591 0.058 Uiso 1 1 calc R U
H18B H 0.849522 0.032995 0.539337 0.058 Uiso 1 1 calc R U
H18C H 0.656392 0.009879 0.502777 0.058 Uiso 1 1 calc R U
O5 O 0.8252(8) 0.2592(5) 0.5995(3) 0.045(2) Uani 1 1 d . .
H1W H 0.898929 0.213430 0.594734 0.054 Uiso 1 1 d R U
H2W H 0.899119 0.308589 0.600103 0.054 Uiso 1 1 d R U
Cl1 Cl 0.5225(4) 0.27589(19) 0.46993(13) 0.0431(8) Uani 1 1 d . .
Cl2 Cl 0.1921(4) 0.38308(18) 0.58916(16) 0.0445(9) Uani 1 1 d . .
Cl3 Cl 0.1893(4) 0.14102(18) 0.57097(16) 0.0413(9) Uani 1 1 d . .

loop_
_atom_site_aniso_label
_atom_site_aniso_U_11
_atom_site_aniso_U_22
_atom_site_aniso_U_33
_atom_site_aniso_U_23
_atom_site_aniso_U_13
_atom_site_aniso_U_12
Gd1 0.0208(3) 0.0280(3) 0.0298(3) -0.0005(3) 0.0051(2) 0.0010(3)
Ni1 0.0259(8) 0.0318(8) 0.0285(8) 0.0003(8) 0.0060(7) -0.0007(7)
O1 0.033(5) 0.032(4) 0.035(5) 0.006(4) 0.021(4) -0.005(4)
O2 0.036(5) 0.035(5) 0.032(5) 0.001(4) 0.008(4) -0.009(4)
O3 0.040(6) 0.033(5) 0.020(5) 0.008(4) 0.016(4) 0.006(4)
O4 0.037(5) 0.028(4) 0.027(5) 0.000(4) 0.006(4) -0.002(4)
N1 0.027(6) 0.046(7) 0.034(7) 0.012(5) 0.018(5) -0.004(5)
N2 0.021(6) 0.041(6) 0.031(7) 0.012(5) 0.001(5) 0.004(5)
C1 0.042(9) 0.045(8) 0.038(8) 0.003(6) 0.012(7) 0.005(7)
C2 0.028(7) 0.017(6) 0.040(8) -0.003(6) 0.000(6) 0.002(5)
C3 0.023(7) 0.024(7) 0.053(9) 0.008(6) 0.002(7) 0.004(6)
C4 0.034(8) 0.033(7) 0.047(9) -0.005(7) -0.007(7) 0.013(6)
C5 0.036(8) 0.034(8) 0.056(10) -0.013(7) 0.001(7) 0.001(6)
C6 0.033(8) 0.031(7) 0.032(8) 0.003(6) 0.012(7) 0.011(6)
C7 0.030(8) 0.022(7) 0.030(8) -0.004(6) -0.006(6) -0.002(6)
C8 0.016(7) 0.043(8) 0.029(8) -0.006(6) -0.001(6) -0.017(6)
C9 0.081(10) 0.054(8) 0.027(7) -0.011(7) 0.024(7) -0.008(9)
C10 0.050(9) 0.043(8) 0.038(9) 0.006(6) 0.023(7) 0.003(7)
C11 0.028(8) 0.046(9) 0.037(9) 0.019(7) 0.001(7) 0.003(7)
C12 0.024(7) 0.028(7) 0.035(8) 0.006(6) 0.017(6) 0.000(6)
C13 0.026(8) 0.020(7) 0.067(11) 0.008(6) 0.018(7) -0.002(6)
C14 0.034(8) 0.020(7) 0.052(9) 0.006(6) 0.001(7) 0.012(6)
C15 0.037(8) 0.036(7) 0.027(8) -0.001(6) -0.009(6) 0.004(6)
C16 0.010(6) 0.033(7) 0.039(8) -0.004(6) 0.004(6) 0.004(5)
C17 0.006(6) 0.013(6) 0.044(8) 0.005(5) 0.006(6) 0.003(5)
C18 0.031(7) 0.057(8) 0.029(8) -0.011(6) 0.012(6) 0.002(6)
O5 0.033(4) 0.025(4) 0.079(6) -0.003(5) 0.011(4) -0.001(4)
Cl1 0.056(2) 0.0417(18) 0.0327(17) 0.0029(15) 0.0149(15) 0.0051(17)
Cl2 0.029(2) 0.0338(17) 0.071(3) -0.0076(16) 0.0054(18) 0.0058(14)
Cl3 0.0233(18) 0.0330(17) 0.068(2) -0.0069(16) 0.0061(17) -0.0022(14)

loop_
_atom_type_symbol
_atom_type_description
_atom_type_scat_dispersion_real
_atom_type_scat_dispersion_imag
_atom_type_scat_source
C C 0.0033 0.0016 'International Tables Vol C Tables 4.2.6.8 and 6.1.1.4'
H H 0.0000 0.0000 'International Tables Vol C Tables 4.2.6.8 and 6.1.1.4'
N N 0.0061 0.0033 'International Tables Vol C Tables 4.2.6.8 and 6.1.1.4'
O O 0.0106 0.0060 'International Tables Vol C Tables 4.2.6.8 and 6.1.1.4'
Cl Cl 0.1484 0.1585 'International Tables Vol C Tables 4.2.6.8 and 6.1.1.4'
Ni Ni 0.3393 1.1124 'International Tables Vol C Tables 4.2.6.8 and 6.1.1.4'
Gd Gd -0.1653 3.9035 'International Tables Vol C Tables 4.2.6.8 and 6.1.1.4'

loop_
_geom_angle_atom_site_label_1
_geom_angle_atom_site_label_2
_geom_angle_atom_site_label_3
_geom_angle
O3 Gd1 O2 61.1(2)
O3 Gd1 O5 83.4(2)
O2 Gd1 O5 81.3(2)
O3 Gd1 Cl1 145.86(17)
O2 Gd1 Cl1 147.43(18)
O5 Gd1 Cl1 84.86(17)
O3 Gd1 O4 61.4(2)
O2 Gd1 O4 116.6(2)
O5 Gd1 O4 67.9(2)
Cl1 Gd1 O4 84.47(17)
O3 Gd1 O1 117.1(2)
O2 Gd1 O1 60.3(2)
O5 Gd1 O1 67.4(2)
Cl1 Gd1 O1 87.16(18)
O4 Gd1 O1 135.0(2)
O3 Gd1 Cl3 79.44(19)
O2 Gd1 Cl3 119.72(18)
O5 Gd1 Cl3 139.92(18)
Cl1 Gd1 Cl3 89.41(10)
O4 Gd1 Cl3 72.08(17)
O1 Gd1 Cl3 151.99(18)
O3 Gd1 Cl2 118.54(17)
O2 Gd1 Cl2 81.08(19)
O5 Gd1 Cl2 139.16(18)
Cl1 Gd1 Cl2 90.71(9)
O4 Gd1 Cl2 152.07(18)
O1 Gd1 Cl2 71.87(18)
Cl3 Gd1 Cl2 80.39(8)
O3 Gd1 Ni1 31.17(16)
O2 Gd1 Ni1 31.46(16)
O5 Gd1 Ni1 88.31(15)
Cl1 Gd1 Ni1 173.06(7)
O4 Gd1 Ni1 91.80(16)
O1 Gd1 Ni1 91.38(17)
Cl3 Gd1 Ni1 95.03(8)
Cl2 Gd1 Ni1 95.29(8)
N1 Ni1 N2 86.3(4)
N1 Ni1 O3 178.8(4)
N2 Ni1 O3 94.7(4)
N1 Ni1 O2 96.2(4)
N2 Ni1 O2 175.8(4)
O3 Ni1 O2 82.8(3)
N1 Ni1 Gd1 136.9(3)
N2 Ni1 Gd1 133.9(3)
O3 Ni1 Gd1 42.3(2)
O2 Ni1 Gd1 42.8(2)
C2 O1 C1 117.6(8)
C2 O1 Gd1 115.5(6)
C1 O1 Gd1 125.4(6)
C7 O2 Ni1 126.2(7)
C7 O2 Gd1 126.2(7)
Ni1 O2 Gd1 105.8(3)
C17 O3 Ni1 127.3(6)
C17 O3 Gd1 125.6(6)
Ni1 O3 Gd1 106.5(3)
C16 O4 C18 116.9(8)
C16 O4 Gd1 115.7(6)
C18 O4 Gd1 127.2(6)
C8 N1 C9 119.4(10)
C8 N1 Ni1 125.6(8)
C9 N1 Ni1 114.9(7)
C11 N2 C10 119.3(9)
C11 N2 Ni1 126.6(9)
C10 N2 Ni1 113.9(7)
O1 C1 H1A 109.5
O1 C1 H1B 109.5
H1A C1 H1B 109.5
O1 C1 H1C 109.5
H1A C1 H1C 109.5
H1B C1 H1C 109.5
C3 C2 O1 123.7(11)
C3 C2 C7 121.9(11)
O1 C2 C7 114.4(9)
C2 C3 C4 116.9(11)
C2 C3 H3 121.5
C4 C3 H3 121.5
C5 C4 C3 122.8(11)
C5 C4 H4 118.6
C3 C4 H4 118.6
C4 C5 C6 118.6(12)
C4 C5 H5 120.7
C6 C5 H5 120.7
C7 C6 C5 119.7(11)
C7 C6 C8 121.5(10)
C5 C6 C8 118.6(11)
O2 C7 C6 124.3(10)
O2 C7 C2 115.7(10)
C6 C7 C2 120.1(10)
N1 C8 C6 125.8(11)
N1 C8 H8 119(6)
C6 C8 H8 115(6)
N1 C9 C10 109.2(9)
N1 C9 H9A 109.8
C10 C9 H9A 109.8
N1 C9 H9B 109.8
C10 C9 H9B 109.8
H9A C9 H9B 108.3
C9 C10 N2 106.0(9)
C9 C10 H10A 110.5
N2 C10 H10A 110.5
C9 C10 H10B 110.5
N2 C10 H10B 110.5
H10A C10 H10B 108.7
N2 C11 C12 126.0(11)
N2 C11 H11 120(7)
C12 C11 H11 114(7)
C17 C12 C13 117.9(11)
C17 C12 C11 121.5(10)
C13 C12 C11 120.6(11)
C14 C13 C12 119.7(11)
C14 C13 H13 120.2
C12 C13 H13 120.2
C13 C14 C15 122.4(11)
C13 C14 H14 118.8
C15 C14 H14 118.8
C16 C15 C14 119.2(11)
C16 C15 H15 120.4
C14 C15 H15 120.4
C15 C16 O4 125.9(10)
C15 C16 C17 119.7(10)
O4 C16 C17 114.5(9)
O3 C17 C12 122.9(10)
O3 C17 C16 116.0(9)
C12 C17 C16 121.1(10)
O4 C18 H18A 109.5
O4 C18 H18B 109.5
H18A C18 H18B 109.5
O4 C18 H18C 109.5
H18A C18 H18C 109.5
H18B C18 H18C 109.5
Gd1 O5 H1W 127.7
Gd1 O5 H2W 126.0
H1W O5 H2W 105.5

loop_
_geom_bond_atom_site_label_1
_geom_bond_atom_site_label_2
_geom_bond_distance
Gd1 O3 2.385(7)
Gd1 O2 2.396(7)
Gd1 O5 2.393(6)
Gd1 Cl1 2.630(3)
Gd1 O4 2.650(7)
Gd1 O1 2.658(7)
Gd1 Cl3 2.709(3)
Gd1 Cl2 2.714(3)
Gd1 Ni1 3.3959(14)
Ni1 N1 1.816(9)
Ni1 N2 1.825(9)
Ni1 O3 1.833(7)
Ni1 O2 1.842(7)
O1 C2 1.384(12)
O1 C1 1.443(12)
O2 C7 1.335(11)
O3 C17 1.353(11)
O4 C16 1.379(12)
O4 C18 1.430(11)
N1 C8 1.295(13)
N1 C9 1.430(12)
N2 C11 1.297(13)
N2 C10 1.495(13)
C1 H1A 0.9600
C1 H1B 0.9600
C1 H1C 0.9600
C2 C3 1.362(13)
C2 C7 1.398(14)
C3 C4 1.425(15)
C3 H3 0.9300
C4 C5 1.347(15)
C4 H4 0.9300
C5 C6 1.429(13)
C5 H5 0.9300
C6 C7 1.365(14)
C6 C8 1.444(15)
C8 H8 0.90(9)
C9 C10 1.479(14)
C9 H9A 0.9700
C9 H9B 0.9700
C10 H10A 0.9700
C10 H10B 0.9700
C11 C12 1.422(16)
C11 H11 0.95(10)
C12 C17 1.384(14)
C12 C13 1.417(13)
C13 C14 1.358(15)
C13 H13 0.9300
C14 C15 1.387(14)
C14 H14 0.9300
C15 C16 1.360(13)
C15 H15 0.9300
C16 C17 1.416(14)
C18 H18A 0.9600
C18 H18B 0.9600
C18 H18C 0.9600
O5 H1W 0.8452
O5 H2W 0.8795

loop_
_geom_hbond_atom_site_label_D
_geom_hbond_atom_site_label_H
_geom_hbond_atom_site_label_A
_geom_hbond_distance_DH
_geom_hbond_distance_HA
_geom_hbond_distance_DA
_geom_hbond_angle_DHA
_geom_hbond_site_symmetry_A
_geom_hbond_publ_flag
C1 H1A Cl1 0.96 2.96 3.667(11) 131.7 . yes
C1 H1B Cl1 0.96 2.95 3.842(11) 155.4 3_666 yes
C3 H3 Cl1 0.93 2.87 3.684(12) 147.4 3_666 yes
C9 H9A Cl1 0.97 2.99 3.644(11) 125.6 4_566 yes
C10 H10A Cl1 0.97 2.72 3.379(11) 126.1 4_566 yes
C11 H11 Cl2 0.95(10) 2.63(10) 3.572(13) 173(9) 2_546 yes
C15 H15 Cl1 0.93 2.98 3.587(11) 123.9 3_656 yes
C18 H18A Cl1 0.96 2.93 3.621(11) 130.2 . yes
C18 H18B Cl3 0.96 2.90 3.549(12) 125.7 1_655 yes
C18 H18C Cl3 0.96 2.90 3.548(10) 125.9 3_656 yes
O5 H1W Cl3 0.85 2.36 3.146(7) 155.0 1_655 yes
O5 H2W Cl2 0.88 2.34 3.147(7) 152.8 1_655 yes
